data_7037712
loop_
_publ_author_name
'Zhang, Da'
'Tian, Yong-Mei'
'Sun, Wen-Bin'
'Li, Hong-Feng'
'Chen, Peng'
'Zhang, Yi-Quan'
'Yan, Peng-Fei'

_publ_section_title
;
 A family of tetranuclear quinolinolate Dy(iii)-based single-molecule
 magnets: effects of periphery ligand replacement on their magnetic
 relaxation.
;
_journal_issue 6
_journal_name_full 'Dalton transactions (Cambridge, England : 2003)'
_journal_page_first 2674
_journal_page_last 2680
_journal_paper_doi 10.1039/c5dt04362j
_journal_volume 45
_journal_year 2016
_chemical_formula_moiety 'C74 H66 Dy4 N6 O16, 2(C H2 Cl2)'
_chemical_formula_sum 'C76 H70 Cl4 Dy4 N6 O16'
_chemical_formula_weight 2115.18
_chemical_name_systematic
;
 ? 
;
_space_group_crystal_system monoclinic
_space_group_IT_number 14
_space_group_name_Hall '-P 2ybc'
_space_group_name_H-M_alt 'P 1 21/c 1'
_symmetry_space_group_name_Hall '-P 2ybc'
_symmetry_space_group_name_H-M 'P 1 21/c 1'
_atom_sites_solution_hydrogens geom
_atom_sites_solution_primary direct
_atom_sites_solution_secondary difmap
_audit_creation_date 2014-08-27
_audit_creation_method
;
  Olex2 1.2
  (compiled Dec  5 2012 16:20:19, GUI svn.r4385)
;
_audit_update_record
;
2015-05-12 deposited with the CCDC.
2015-12-21 downloaded from the CCDC.
;
_cell_angle_alpha 90.00
_cell_angle_beta 106.209(4)
_cell_angle_gamma 90.00
_cell_formula_units_Z 2
_cell_length_a 12.1469(5)
_cell_length_b 24.8920(10)
_cell_length_c 13.3583(6)
_cell_measurement_temperature 293(2)
_cell_volume 3878.5(3)
_computing_molecular_graphics
;
O. V. Dolomanov, L. J. Bourhis, R. J. Gildea, J. A. K. Howard and H. Puschmann,
OLEX2: a complete structure solution, refinement and analysis program.
J. Appl. Cryst. (2009). 42, 339-341.
;
_computing_publication_material
;
O. V. Dolomanov, L. J. Bourhis, R. J. Gildea, J. A. K. Howard and H. Puschmann,
OLEX2: a complete structure solution, refinement and analysis program.
J. Appl. Cryst. (2009). 42, 339-341.
;
_computing_structure_refinement 'SHELXL-97 (Sheldrick, 1997)'
_computing_structure_solution 'SHELXS-97 (Sheldrick, 1990)'
_diffrn_ambient_temperature 293(2)
_diffrn_measured_fraction_theta_full 0.998
_diffrn_measured_fraction_theta_max 0.998
_diffrn_measurement_device_type 'multiwire proportional'
_diffrn_measurement_method 'phi and omega scans'
_diffrn_radiation_monochromator graphite
_diffrn_radiation_type MoK\a
_diffrn_radiation_wavelength 0.71073
_diffrn_reflns_av_R_equivalents 0.1011
_diffrn_reflns_av_unetI/netI 0.0915
_diffrn_reflns_limit_h_max 15
_diffrn_reflns_limit_h_min -14
_diffrn_reflns_limit_k_max 31
_diffrn_reflns_limit_k_min -31
_diffrn_reflns_limit_l_max 16
_diffrn_reflns_limit_l_min -16
_diffrn_reflns_number 23054
_diffrn_reflns_theta_full 26.37
_diffrn_reflns_theta_max 26.37
_diffrn_reflns_theta_min 2.92
_diffrn_source 'fine-focus sealed tube'
_exptl_absorpt_coefficient_mu 4.015
_exptl_absorpt_correction_T_max 0.5659
_exptl_absorpt_correction_T_min 0.5006
_exptl_absorpt_correction_type none
_exptl_crystal_density_diffrn 1.811
_exptl_crystal_density_method 'not measured'
_exptl_crystal_description block
_exptl_crystal_F_000 2056
_exptl_crystal_size_max 0.2
_exptl_crystal_size_mid 0.18
_exptl_crystal_size_min 0.16
_refine_diff_density_max 1.313
_refine_diff_density_min -1.384
_refine_diff_density_rms 0.152
_refine_ls_extinction_method none
_refine_ls_goodness_of_fit_ref 1.022
_refine_ls_hydrogen_treatment mixed
_refine_ls_matrix_type full
_refine_ls_number_parameters 486
_refine_ls_number_reflns 7922
_refine_ls_number_restraints 0
_refine_ls_restrained_S_all 1.022
_refine_ls_R_factor_all 0.0762
_refine_ls_R_factor_gt 0.0475
_refine_ls_shift/su_max 0.020
_refine_ls_shift/su_mean 0.000
_refine_ls_structure_factor_coef Fsqd
_refine_ls_weighting_details 'calc w=1/[\s^2^(Fo^2^)+(0.0304P)^2^+0.0000P] where P=(Fo^2^+2Fc^2^)/3'
_refine_ls_weighting_scheme calc
_refine_ls_wR_factor_gt 0.0916
_refine_ls_wR_factor_ref 0.1071
_reflns_number_gt 5625
_reflns_number_total 7922
_reflns_threshold_expression >2sigma(I)
_cod_data_source_file c5dt04362j2.cif
_cod_data_source_block d
_cod_depositor_comments 'Adding full bibliography for 7037712--7037714.cif.'
_cod_database_code 7037712
_olex2_refinement_description
;
1. Fixed Uiso
 At 1.2 times of:
  H44 of C44, H43 of C43, H41 of C41, H34 of C34, H33 of C33, H32 of C32, H31
  of C31, {H1GA,H1GB} of C1G, H45 of C45, H46 of C46, H6 of C6, H1 of C1, H2A
  of C2, H11 of C11, H16 of C16, H1A of C1A, H1B of C1B, H1E of C1E, H10 of C10,
   H19 of C19, H20 of C20
 At 1.5 times of:
  {H17A,H17B,H17C} of C17, {H1CA,H1CB,H1CC} of C1C, {H1DA,H1DB,H1DC} of C1D,
  {H1FA,H1FB,H1FC} of C1F
2.a Secondary CH2 refined with riding coordinates:
 C1G(H1GA,H1GB)
2.b Aromatic/amide H refined with riding coordinates:
 C10(H10), C19(H19), C20(H20), C31(H31), C32(H32), C33(H33), C34(H34),
 C41(H41), C43(H43), C44(H44), C45(H45), C46(H46), C6(H6), C1(H1), C2(H2A),
 C11(H11), C16(H16), C1A(H1A), C1B(H1B), C1E(H1E)
2.c Idealised Me refined as rotating group:
 C17(H17A,H17B,H17C), C1C(H1CA,H1CB,H1CC), C1D(H1DA,H1DB,H1DC), C1F(H1FA,H1FB,
 H1FC)
;

loop_
_space_group_symop_id
_space_group_symop_operation_xyz
1 'x, y, z'
2 '-x, y+1/2, -z+1/2'
3 '-x, -y, -z'
4 'x, -y-1/2, z-1/2'

loop_
_atom_site_label
_atom_site_type_symbol
_atom_site_fract_x
_atom_site_fract_y
_atom_site_fract_z
_atom_site_U_iso_or_equiv
_atom_site_adp_type
_atom_site_occupancy
_atom_site_symmetry_multiplicity
_atom_site_calc_flag
_atom_site_refinement_flags
Dy1 Dy 0.11916(3) 0.529491(14) 0.11197(2) 0.03415(11) Uani 1 1 d .
Dy2 Dy 0.14034(3) 0.391780(14) 0.05381(2) 0.03565(11) Uani 1 1 d .
O3 O 0.0582(3) 0.61367(18) 0.0351(3) 0.0332(10) Uani 1 1 d .
O4 O 0.1585(4) 0.3063(2) -0.0050(4) 0.0561(14) Uani 1 1 d .
O5 O 0.2398(4) 0.4001(2) -0.0700(4) 0.0504(14) Uani 1 1 d .
O1 O 0.2675(4) 0.4619(2) 0.1350(3) 0.0414(12) Uani 1 1 d .
O8 O 0.0776(4) 0.4725(2) -0.0338(4) 0.0320(11) Uani 1 1 d .
O2 O 0.0667(4) 0.4442(2) 0.1676(3) 0.0402(12) Uani 1 1 d .
N2 N 0.0612(5) 0.3363(3) 0.1757(4) 0.0432(15) Uani 1 1 d .
N3 N 0.2461(5) 0.5670(3) 0.0057(4) 0.0393(14) Uani 1 1 d .
C3 C 0.3680(6) 0.4527(3) 0.2032(5) 0.0405(18) Uani 1 1 d .
C5 C 0.3294(6) 0.6541(4) -0.0168(5) 0.047(2) Uani 1 1 d .
C8 C -0.0085(6) 0.4225(3) 0.2106(5) 0.0385(17) Uani 1 1 d .
C9 C 0.3990(6) 0.3984(3) 0.2303(5) 0.0420(18) Uani 1 1 d .
C10 C 0.3334(6) 0.5438(3) -0.0178(6) 0.051(2) Uani 1 1 d .
H10 H 0.3380 0.5065 -0.0156 0.062 Uiso 1 1 calc R
C12 C -0.0928(7) 0.3392(4) 0.2610(6) 0.054(2) Uani 1 1 d .
C14 C 0.2408(6) 0.6209(3) 0.0022(5) 0.0395(17) Uani 1 1 d .
C18 C 0.1432(5) 0.6450(3) 0.0240(5) 0.0355(17) Uani 1 1 d .
C19 C 0.2283(7) 0.7325(3) 0.0121(6) 0.056(2) Uani 1 1 d .
H19 H 0.2241 0.7697 0.0168 0.067 Uiso 1 1 calc R
C20 C -0.0835(6) 0.4517(4) 0.2499(5) 0.051(2) Uani 1 1 d .
H20 H -0.0823 0.4891 0.2477 0.061 Uiso 1 1 calc R
C23 C -0.0120(6) 0.3648(3) 0.2165(5) 0.0449(19) Uani 1 1 d .
C31 C 0.2733(8) 0.3130(4) -0.1202(7) 0.074(3) Uani 1 1 d .
H31 H 0.3080 0.2930 -0.1618 0.089 Uiso 1 1 calc R
C32 C 0.0581(7) 0.2837(4) 0.1834(6) 0.057(2) Uani 1 1 d .
H32 H 0.1083 0.2638 0.1568 0.069 Uiso 1 1 calc R
C33 C 0.3206(7) 0.7102(4) -0.0113(7) 0.064(2) Uani 1 1 d .
H33 H 0.3775 0.7321 -0.0235 0.077 Uiso 1 1 calc R
C34 C 0.5308(7) 0.3321(4) 0.3273(7) 0.068(3) Uani 1 1 d .
H34 H 0.5984 0.3230 0.3772 0.082 Uiso 1 1 calc R
C37 C 0.2809(7) 0.3689(4) -0.1229(6) 0.061(2) Uani 1 1 d .
C41 C 0.5432(7) 0.4795(5) 0.3285(7) 0.073(3) Uani 1 1 d .
H41 H 0.5919 0.5075 0.3592 0.087 Uiso 1 1 calc R
C43 C -0.0145(8) 0.2559(4) 0.2284(7) 0.069(3) Uani 1 1 d .
H43 H -0.0104 0.2186 0.2335 0.083 Uiso 1 1 calc R
C44 C 0.1398(6) 0.7012(3) 0.0293(5) 0.0461(19) Uani 1 1 d .
H44 H 0.0778 0.7179 0.0444 0.055 Uiso 1 1 calc R
C45 C 0.4194(7) 0.5724(4) -0.0460(7) 0.065(3) Uani 1 1 d .
H45 H 0.4770 0.5541 -0.0654 0.078 Uiso 1 1 calc R
C46 C 0.4181(7) 0.6256(4) -0.0447(6) 0.066(3) Uani 1 1 d .
H46 H 0.4760 0.6446 -0.0623 0.079 Uiso 1 1 calc R
O7 O 0.2592(4) 0.5797(2) 0.2236(4) 0.0499(13) Uani 1 1 d .
O6 O 0.0465(4) 0.5611(2) 0.2441(4) 0.0523(14) Uani 1 1 d .
N1 N 0.3278(5) 0.3587(3) 0.1790(5) 0.0465(16) Uani 1 1 d .
C6 C 0.3614(7) 0.3085(4) 0.2013(6) 0.059(2) Uani 1 1 d .
H6 H 0.3145 0.2815 0.1641 0.070 Uiso 1 1 calc R
C7 C 0.5038(6) 0.3858(4) 0.3075(6) 0.055(2) Uani 1 1 d .
C1 C 0.5735(7) 0.4286(5) 0.3590(7) 0.074(3) Uani 1 1 d .
H1 H 0.6393 0.4218 0.4130 0.089 Uiso 1 1 calc R
C2 C -0.1609(8) 0.4257(4) 0.2929(7) 0.075(3) Uani 1 1 d .
H2A H -0.2103 0.4462 0.3195 0.090 Uiso 1 1 calc R
C4 C 0.2175(7) 0.2858(4) -0.0596(6) 0.061(2) Uani 1 1 d .
C11 C 0.4407(6) 0.4919(4) 0.2520(6) 0.056(2) Uani 1 1 d .
H11 H 0.4224 0.5276 0.2347 0.068 Uiso 1 1 calc R
C13 C 0.0729(7) 0.5965(4) 0.3127(6) 0.055(2) Uani 1 1 d .
C15 C 0.2634(7) 0.6154(4) 0.2919(6) 0.059(2) Uani 1 1 d .
C16 C -0.1665(8) 0.3719(5) 0.2972(7) 0.077(3) Uani 1 1 d .
H16 H -0.2208 0.3561 0.3250 0.093 Uiso 1 1 calc R
C17 C 0.3408(8) 0.3928(5) -0.1969(7) 0.093(4) Uani 1 1 d .
H17A H 0.3295 0.3701 -0.2569 0.140 Uiso 1 1 calc R
H17B H 0.4213 0.3959 -0.1627 0.140 Uiso 1 1 calc R
H17C H 0.3097 0.4278 -0.2184 0.140 Uiso 1 1 calc R
C1A C -0.0905(8) 0.2828(4) 0.2642(6) 0.069(3) Uani 1 1 d .
H1A H -0.1420 0.2642 0.2915 0.083 Uiso 1 1 calc R
C1B C 0.1755(7) 0.6244(4) 0.3371(6) 0.064(2) Uani 1 1 d .
H1B H 0.1862 0.6512 0.3875 0.077 Uiso 1 1 calc R
C1C C 0.2229(9) 0.2239(4) -0.0532(7) 0.092(3) Uani 1 1 d .
H1CA H 0.2727 0.2133 0.0131 0.138 Uiso 1 1 calc R
H1CB H 0.2519 0.2102 -0.1079 0.138 Uiso 1 1 calc R
H1CC H 0.1474 0.2099 -0.0607 0.138 Uiso 1 1 calc R
C1D C 0.3734(8) 0.6486(5) 0.3231(10) 0.122(5) Uani 1 1 d .
H1DA H 0.3742 0.6733 0.2681 0.183 Uiso 1 1 calc R
H1DB H 0.4385 0.6251 0.3350 0.183 Uiso 1 1 calc R
H1DC H 0.3766 0.6682 0.3857 0.183 Uiso 1 1 calc R
C1E C 0.4609(7) 0.2927(4) 0.2757(7) 0.074(3) Uani 1 1 d .
H1E H 0.4787 0.2566 0.2894 0.089 Uiso 1 1 calc R
C1F C -0.0148(8) 0.6094(4) 0.3707(7) 0.084(3) Uani 1 1 d .
H1FA H -0.0804 0.6262 0.3238 0.126 Uiso 1 1 calc R
H1FB H 0.0184 0.6334 0.4273 0.126 Uiso 1 1 calc R
H1FC H -0.0381 0.5769 0.3975 0.126 Uiso 1 1 calc R
Cl1 Cl 0.1616(3) 0.48951(19) 0.4896(3) 0.1350(14) Uani 1 1 d .
Cl2 Cl 0.3175(5) 0.40795(19) 0.4729(4) 0.186(2) Uani 1 1 d .
C1G C 0.2351(10) 0.4640(8) 0.4166(7) 0.159(8) Uani 1 1 d .
H1GA H 0.2857 0.4914 0.4027 0.191 Uiso 1 1 calc R
H1GB H 0.1829 0.4534 0.3504 0.191 Uiso 1 1 calc R
H2 H 0.107(5) 0.471(3) -0.072(5) 0.03(2) Uiso 1 1 d .

loop_
_atom_site_aniso_label
_atom_site_aniso_U_11
_atom_site_aniso_U_22
_atom_site_aniso_U_33
_atom_site_aniso_U_23
_atom_site_aniso_U_13
_atom_site_aniso_U_12
Dy1 0.03477(18) 0.0310(2) 0.03693(19) -0.00123(15) 0.01032(14) 0.00019(15)
Dy2 0.03604(19) 0.0310(2) 0.0413(2) 0.00010(15) 0.01309(15) 0.00365(15)
O3 0.031(2) 0.027(3) 0.041(2) 0.001(2) 0.010(2) -0.001(2)
O4 0.061(3) 0.040(4) 0.068(3) -0.009(3) 0.019(3) 0.012(3)
O5 0.051(3) 0.047(4) 0.062(3) 0.004(3) 0.031(3) 0.008(3)
O1 0.033(2) 0.039(3) 0.049(3) -0.001(2) 0.007(2) 0.004(2)
O8 0.033(3) 0.027(3) 0.038(3) 0.004(2) 0.014(2) 0.005(2)
O2 0.042(3) 0.043(3) 0.038(2) 0.005(2) 0.016(2) 0.003(2)
N2 0.048(4) 0.035(4) 0.041(3) 0.004(3) 0.005(3) -0.002(3)
N3 0.041(3) 0.040(4) 0.036(3) -0.008(3) 0.010(3) 0.001(3)
C3 0.033(4) 0.057(5) 0.035(4) 0.010(4) 0.014(3) 0.007(4)
C5 0.040(4) 0.053(6) 0.046(4) 0.011(4) 0.007(3) -0.008(4)
C8 0.039(4) 0.042(5) 0.035(4) 0.000(3) 0.010(3) 0.000(4)
C9 0.037(4) 0.052(5) 0.039(4) 0.005(4) 0.015(3) 0.003(4)
C10 0.052(5) 0.045(5) 0.060(5) 0.002(4) 0.020(4) 0.006(4)
C12 0.057(5) 0.061(6) 0.046(4) 0.012(4) 0.015(4) -0.009(5)
C14 0.033(4) 0.045(5) 0.038(4) 0.002(4) 0.005(3) 0.001(4)
C18 0.033(4) 0.035(4) 0.033(3) 0.005(3) -0.001(3) -0.009(3)
C19 0.061(5) 0.032(5) 0.071(5) -0.002(4) 0.015(4) -0.012(4)
C20 0.058(5) 0.055(6) 0.048(4) 0.004(4) 0.028(4) 0.000(4)
C23 0.048(4) 0.050(5) 0.034(4) 0.007(4) 0.007(3) 0.004(4)
C31 0.079(6) 0.082(8) 0.074(6) -0.013(6) 0.040(5) 0.023(6)
C32 0.068(6) 0.046(6) 0.057(5) 0.007(4) 0.017(4) 0.007(5)
C33 0.048(5) 0.052(6) 0.086(6) 0.005(5) 0.010(5) -0.020(5)
C34 0.037(4) 0.079(8) 0.080(6) 0.038(6) 0.003(4) 0.008(5)
C37 0.055(5) 0.074(7) 0.060(5) -0.010(5) 0.026(4) 0.002(5)
C41 0.037(5) 0.084(8) 0.085(7) -0.013(6) -0.004(5) -0.008(5)
C43 0.088(7) 0.035(5) 0.082(6) 0.022(5) 0.021(6) -0.007(5)
C44 0.040(4) 0.048(5) 0.050(4) -0.001(4) 0.012(3) 0.000(4)
C45 0.043(5) 0.069(7) 0.090(6) 0.018(6) 0.031(4) 0.013(5)
C46 0.051(5) 0.083(8) 0.070(6) 0.023(6) 0.028(4) -0.004(5)
O7 0.048(3) 0.046(4) 0.051(3) -0.011(3) 0.007(2) 0.004(3)
O6 0.063(3) 0.057(4) 0.040(3) -0.012(3) 0.020(3) -0.009(3)
N1 0.038(3) 0.043(4) 0.059(4) 0.004(3) 0.015(3) -0.001(3)
C6 0.068(5) 0.045(6) 0.069(5) 0.012(5) 0.029(5) 0.014(5)
C7 0.038(4) 0.060(6) 0.065(5) 0.010(5) 0.013(4) 0.008(4)
C1 0.042(5) 0.087(9) 0.084(7) 0.019(6) 0.003(5) 0.009(5)
C2 0.097(7) 0.065(7) 0.089(7) -0.008(6) 0.071(6) 0.000(6)
C4 0.068(6) 0.051(6) 0.061(5) -0.014(5) 0.013(5) 0.023(5)
C11 0.035(4) 0.048(6) 0.084(6) -0.007(5) 0.013(4) -0.005(4)
C13 0.065(5) 0.049(6) 0.052(5) -0.009(4) 0.020(4) 0.001(5)
C15 0.059(5) 0.052(6) 0.059(5) -0.020(4) 0.004(4) 0.002(5)
C16 0.077(6) 0.088(9) 0.082(7) 0.005(6) 0.048(5) -0.017(6)
C17 0.087(7) 0.118(11) 0.095(7) -0.007(7) 0.061(6) 0.009(7)
C1A 0.083(7) 0.068(8) 0.062(5) 0.015(5) 0.028(5) -0.022(6)
C1B 0.076(6) 0.052(6) 0.065(5) -0.033(5) 0.021(5) -0.005(5)
C1C 0.130(9) 0.061(8) 0.085(7) -0.005(6) 0.030(7) 0.035(7)
C1D 0.071(7) 0.110(11) 0.184(12) -0.086(10) 0.034(7) -0.041(7)
C1E 0.051(5) 0.065(7) 0.100(7) 0.038(6) 0.011(5) 0.019(5)
C1F 0.105(8) 0.080(8) 0.086(7) -0.022(6) 0.059(6) -0.005(6)
Cl1 0.113(3) 0.171(4) 0.113(2) 0.010(2) 0.017(2) 0.010(3)
Cl2 0.278(6) 0.098(4) 0.211(5) -0.032(3) 0.118(5) 0.013(4)
C1G 0.105(9) 0.33(3) 0.038(6) 0.007(9) 0.014(6) 0.022(12)

loop_
_atom_type_symbol
_atom_type_description
_atom_type_scat_dispersion_real
_atom_type_scat_dispersion_imag
_atom_type_scat_source
C C 0.0033 0.0016 'International Tables Vol C Tables 4.2.6.8 and 6.1.1.4'
H H 0.0000 0.0000 'International Tables Vol C Tables 4.2.6.8 and 6.1.1.4'
O O 0.0106 0.0060 'International Tables Vol C Tables 4.2.6.8 and 6.1.1.4'
N N 0.0061 0.0033 'International Tables Vol C Tables 4.2.6.8 and 6.1.1.4'
Dy Dy -0.1892 4.4098 'International Tables Vol C Tables 4.2.6.8 and 6.1.1.4'
Cl Cl 0.1484 0.1585 'International Tables Vol C Tables 4.2.6.8 and 6.1.1.4'

loop_
_geom_angle_atom_site_label_1
_geom_angle_atom_site_label_2
_geom_angle_atom_site_label_3
_geom_angle
_geom_angle_site_symmetry_1
_geom_angle_site_symmetry_3
Dy1 Dy1 Dy2 54.954(10) 3_565 3_565
Dy2 Dy1 Dy1 62.773(10) . 3_565
Dy2 Dy1 Dy2 117.727(10) . 3_565
O3 Dy1 Dy1 85.60(10) . 3_565
O3 Dy1 Dy2 142.88(10) . .
O3 Dy1 Dy2 35.86(10) . 3_565
O3 Dy1 O1 143.55(15) . .
O3 Dy1 O2 147.57(15) . .
O3 Dy1 N3 66.25(17) . .
O1 Dy1 Dy1 101.89(11) . 3_565
O1 Dy1 Dy2 42.07(11) . .
O1 Dy1 Dy2 152.70(10) . 3_565
O1 Dy1 N3 77.34(18) . .
O8 Dy1 Dy1 35.20(12) 3_565 3_565
O8 Dy1 Dy1 34.84(11) . 3_565
O8 Dy1 Dy2 90.52(12) 3_565 .
O8 Dy1 Dy2 83.00(11) . 3_565
O8 Dy1 Dy2 34.73(12) 3_565 3_565
O8 Dy1 Dy2 40.97(11) . .
O8 Dy1 O3 101.91(15) . .
O8 Dy1 O3 70.46(15) 3_565 .
O8 Dy1 O1 70.45(15) . .
O8 Dy1 O1 132.58(16) 3_565 .
O8 Dy1 O8 70.0(2) 3_565 .
O8 Dy1 O2 73.00(16) . .
O8 Dy1 O2 77.92(16) 3_565 .
O8 Dy1 N3 77.44(17) . .
O8 Dy1 N3 117.65(17) 3_565 .
O2 Dy1 Dy1 72.15(10) . 3_565
O2 Dy1 Dy2 41.52(11) . .
O2 Dy1 Dy2 112.59(10) . 3_565
O2 Dy1 O1 66.25(16) . .
O2 Dy1 N3 138.88(18) . .
N3 Dy1 Dy1 98.55(12) . 3_565
N3 Dy1 Dy2 91.08(13) . 3_565
N3 Dy1 Dy2 98.07(14) . .
O7 Dy1 Dy1 168.17(13) . 3_565
O7 Dy1 Dy2 115.86(13) . 3_565
O7 Dy1 Dy2 125.76(13) . .
O7 Dy1 O3 83.37(17) . .
O7 Dy1 O1 84.63(17) . .
O7 Dy1 O8 141.78(18) . 3_565
O7 Dy1 O8 144.82(17) . .
O7 Dy1 O2 119.67(17) . .
O7 Dy1 N3 73.03(18) . .
O7 Dy1 O6 71.99(18) . .
O6 Dy1 Dy1 111.06(12) . 3_565
O6 Dy1 Dy2 80.81(13) . 3_565
O6 Dy1 Dy2 124.19(14) . .
O6 Dy1 O3 83.68(17) . .
O6 Dy1 O1 124.54(17) . .
O6 Dy1 O8 142.83(17) . .
O6 Dy1 O8 77.72(17) . 3_565
O6 Dy1 O2 82.77(18) . .
O6 Dy1 N3 135.85(19) . .
Dy1 Dy2 Dy1 62.273(10) . 3_565
Dy1 Dy2 H2 52.1(15) . .
Dy1 Dy2 H2 43.4(14) 3_565 .
O3 Dy2 Dy1 35.59(11) 3_565 3_565
O3 Dy2 Dy1 92.24(11) 3_565 .
O3 Dy2 O1 135.09(15) 3_565 .
O3 Dy2 N2 76.97(16) 3_565 .
O3 Dy2 N1 154.59(18) 3_565 .
O3 Dy2 H2 76.4(15) 3_565 .
O4 Dy2 Dy1 172.11(14) . .
O4 Dy2 Dy1 114.59(12) . 3_565
O4 Dy2 O3 87.55(16) . 3_565
O4 Dy2 O5 73.70(19) . .
O4 Dy2 O1 136.18(17) . .
O4 Dy2 O8 132.19(18) . .
O4 Dy2 O2 145.22(18) . .
O4 Dy2 N2 78.7(2) . .
O4 Dy2 N1 76.87(19) . .
O4 Dy2 H2 120.3(15) . .
O5 Dy2 Dy1 92.91(12) . 3_565
O5 Dy2 Dy1 98.91(14) . .
O5 Dy2 O3 107.93(16) . 3_565
O5 Dy2 O1 81.85(17) . .
O5 Dy2 O8 74.24(18) . .
O5 Dy2 O2 141.08(18) . .
O5 Dy2 N2 151.6(2) . .
O5 Dy2 N1 87.04(18) . .
O5 Dy2 H2 58.6(14) . .
O1 Dy2 Dy1 102.24(11) . 3_565
O1 Dy2 Dy1 42.96(11) . .
O1 Dy2 N2 115.03(17) . .
O1 Dy2 N1 65.90(19) . .
O1 Dy2 H2 72.2(15) . .
O8 Dy2 Dy1 41.04(12) . .
O8 Dy2 Dy1 34.44(11) . 3_565
O8 Dy2 O3 69.90(16) . 3_565
O8 Dy2 O1 71.22(16) . .
O8 Dy2 O2 73.64(17) . .
O8 Dy2 N2 131.52(19) . .
O8 Dy2 N1 135.13(19) . .
O8 Dy2 H2 15.7(14) . .
O2 Dy2 Dy1 72.04(10) . 3_565
O2 Dy2 Dy1 42.22(12) . .
O2 Dy2 O3 80.73(15) . 3_565
O2 Dy2 O1 67.41(16) . .
O2 Dy2 N2 66.79(19) . .
O2 Dy2 N1 100.69(17) . .
O2 Dy2 H2 88.6(15) . .
N2 Dy2 Dy1 104.60(13) . 3_565
N2 Dy2 Dy1 108.94(15) . .
N2 Dy2 N1 80.34(18) . .
N2 Dy2 H2 146.2(14) . .
N1 Dy2 Dy1 168.04(15) . 3_565
N1 Dy2 Dy1 105.90(15) . .
N1 Dy2 H2 128.8(15) . .
Dy1 O3 Dy2 108.56(17) . 3_565
C18 O3 Dy1 114.1(4) . .
C18 O3 Dy2 133.4(4) . 3_565
C4 O4 Dy2 133.9(6) . .
C37 O5 Dy2 136.3(6) . .
Dy2 O1 Dy1 94.97(15) . .
C3 O1 Dy1 135.9(4) . .
C3 O1 Dy2 122.9(4) . .
Dy1 O8 Dy1 110.0(2) 3_565 .
Dy1 O8 Dy2 110.83(19) 3_565 .
Dy1 O8 H2 110(5) 3_565 .
Dy1 O8 H2 126(6) . .
Dy2 O8 Dy1 97.99(17) . .
Dy2 O8 H2 99(6) . .
Dy2 O2 Dy1 96.26(15) . .
C8 O2 Dy1 140.6(5) . .
C8 O2 Dy2 119.1(5) . .
C23 N2 Dy2 112.5(5) . .
C32 N2 Dy2 128.4(6) . .
C32 N2 C23 116.8(7) . .
C10 N3 Dy1 128.6(5) . .
C10 N3 C14 117.6(7) . .
C14 N3 Dy1 110.8(5) . .
O1 C3 C9 117.9(7) . .
O1 C3 C11 124.0(8) . .
C11 C3 C9 118.1(7) . .
C33 C5 C14 119.4(8) . .
C33 C5 C46 125.7(8) . .
C46 C5 C14 114.9(8) . .
O2 C8 C20 124.1(8) . .
O2 C8 C23 117.7(7) . .
C20 C8 C23 118.2(7) . .
C3 C9 C7 120.7(7) . .
N1 C9 C3 118.3(6) . .
N1 C9 C7 121.1(8) . .
N3 C10 H10 118.3 . .
N3 C10 C45 123.4(8) . .
C45 C10 H10 118.3 . .
C16 C12 C23 117.8(9) . .
C16 C12 C1A 125.7(9) . .
C1A C12 C23 116.6(9) . .
N3 C14 C5 123.3(7) . .
N3 C14 C18 116.5(7) . .
C18 C14 C5 120.1(7) . .
O3 C18 C14 119.3(7) . .
O3 C18 C44 122.9(7) . .
C44 C18 C14 117.8(7) . .
C33 C19 H19 119.0 . .
C33 C19 C44 121.9(8) . .
C44 C19 H19 119.0 . .
C8 C20 H20 119.8 . .
C8 C20 C2 120.4(9) . .
C2 C20 H20 119.8 . .
N2 C23 C8 117.7(7) . .
N2 C23 C12 122.3(8) . .
C12 C23 C8 120.0(8) . .
C37 C31 H31 118.2 . .
C4 C31 H31 118.2 . .
C4 C31 C37 123.6(9) . .
N2 C32 H32 117.7 . .
N2 C32 C43 124.6(9) . .
C43 C32 H32 117.7 . .
C5 C33 H33 120.1 . .
C19 C33 C5 119.8(8) . .
C19 C33 H33 120.1 . .
C7 C34 H34 119.3 . .
C1E C34 H34 119.3 . .
C1E C34 C7 121.4(8) . .
O5 C37 C31 124.5(8) . .
O5 C37 C17 118.1(9) . .
C31 C37 C17 117.3(9) . .
C1 C41 H41 118.8 . .
C1 C41 C11 122.4(9) . .
C11 C41 H41 118.8 . .
C32 C43 H43 120.2 . .
C1A C43 C32 119.6(9) . .
C1A C43 H43 120.2 . .
C18 C44 H44 119.5 . .
C19 C44 C18 120.9(7) . .
C19 C44 H44 119.5 . .
C10 C45 H45 120.2 . .
C46 C45 C10 119.6(9) . .
C46 C45 H45 120.2 . .
C5 C46 H46 119.6 . .
C45 C46 C5 120.9(8) . .
C45 C46 H46 119.6 . .
C15 O7 Dy1 136.5(5) . .
C13 O6 Dy1 136.4(5) . .
C9 N1 Dy2 114.9(5) . .
C6 N1 Dy2 127.9(6) . .
C6 N1 C9 117.2(7) . .
N1 C6 H6 117.2 . .
N1 C6 C1E 125.5(9) . .
C1E C6 H6 117.2 . .
C34 C7 C9 117.7(8) . .
C34 C7 C1 123.8(8) . .
C1 C7 C9 118.5(8) . .
C41 C1 C7 119.0(8) . .
C41 C1 H1 120.5 . .
C7 C1 H1 120.5 . .
C20 C2 H2A 119.0 . .
C16 C2 C20 122.0(9) . .
C16 C2 H2A 119.0 . .
O4 C4 C31 126.6(9) . .
O4 C4 C1C 113.1(9) . .
C31 C4 C1C 120.3(9) . .
C3 C11 C41 121.2(9) . .
C3 C11 H11 119.4 . .
C41 C11 H11 119.4 . .
O6 C13 C1B 123.9(8) . .
O6 C13 C1F 116.9(8) . .
C1B C13 C1F 119.2(7) . .
O7 C15 C1B 123.2(8) . .
O7 C15 C1D 115.7(8) . .
C1B C15 C1D 121.1(8) . .
C12 C16 H16 119.2 . .
C2 C16 C12 121.5(9) . .
C2 C16 H16 119.2 . .
C37 C17 H17A 109.5 . .
C37 C17 H17B 109.5 . .
C37 C17 H17C 109.5 . .
H17A C17 H17B 109.5 . .
H17A C17 H17C 109.5 . .
H17B C17 H17C 109.5 . .
C12 C1A H1A 120.0 . .
C43 C1A C12 120.1(9) . .
C43 C1A H1A 120.0 . .
C13 C1B H1B 117.6 . .
C15 C1B C13 124.7(7) . .
C15 C1B H1B 117.6 . .
C4 C1C H1CA 109.5 . .
C4 C1C H1CB 109.5 . .
C4 C1C H1CC 109.5 . .
H1CA C1C H1CB 109.5 . .
H1CA C1C H1CC 109.5 . .
H1CB C1C H1CC 109.5 . .
C15 C1D H1DA 109.5 . .
C15 C1D H1DB 109.5 . .
C15 C1D H1DC 109.5 . .
H1DA C1D H1DB 109.5 . .
H1DA C1D H1DC 109.5 . .
H1DB C1D H1DC 109.5 . .
C34 C1E C6 117.0(9) . .
C34 C1E H1E 121.5 . .
C6 C1E H1E 121.5 . .
C13 C1F H1FA 109.5 . .
C13 C1F H1FB 109.5 . .
C13 C1F H1FC 109.5 . .
H1FA C1F H1FB 109.5 . .
H1FA C1F H1FC 109.5 . .
H1FB C1F H1FC 109.5 . .
Cl1 C1G Cl2 113.4(7) . .
Cl1 C1G H1GA 108.9 . .
Cl1 C1G H1GB 108.9 . .
Cl2 C1G H1GA 108.9 . .
Cl2 C1G H1GB 108.9 . .
H1GA C1G H1GB 107.7 . .

loop_
_geom_bond_atom_site_label_1
_geom_bond_atom_site_label_2
_geom_bond_distance
_geom_bond_site_symmetry_2
Dy1 Dy1 3.8275(6) 3_565
Dy1 Dy2 3.5400(5) .
Dy1 Dy2 3.8449(5) 3_565
Dy1 O3 2.360(4) .
Dy1 O1 2.422(5) .
Dy1 O8 2.326(5) 3_565
Dy1 O8 2.347(5) .
Dy1 O2 2.393(5) .
Dy1 N3 2.547(6) .
Dy1 O7 2.295(5) .
Dy1 O6 2.320(5) .
Dy2 Dy1 3.8449(5) 3_565
Dy2 O3 2.376(4) 3_565
Dy2 O4 2.301(5) .
Dy2 O5 2.314(5) .
Dy2 O1 2.381(5) .
Dy2 O8 2.344(5) .
Dy2 O2 2.361(5) .
Dy2 N2 2.522(6) .
Dy2 N1 2.556(6) .
Dy2 H2 2.55(7) .
O3 Dy2 2.376(4) 3_565
O3 C18 1.334(7) .
O4 C4 1.263(9) .
O5 C37 1.243(9) .
O1 C3 1.324(7) .
O8 Dy1 2.326(4) 3_565
O8 H2 0.70(6) .
O2 C8 1.323(8) .
N2 C23 1.364(9) .
N2 C32 1.314(10) .
N3 C10 1.320(9) .
N3 C14 1.344(9) .
C3 C9 1.422(11) .
C3 C11 1.355(11) .
C5 C14 1.434(10) .
C5 C33 1.405(11) .
C5 C46 1.424(11) .
C8 C20 1.378(10) .
C8 C23 1.442(11) .
C9 N1 1.364(10) .
C9 C7 1.431(9) .
C10 H10 0.9300 .
C10 C45 1.399(11) .
C12 C23 1.431(10) .
C12 C16 1.393(12) .
C12 C1A 1.406(13) .
C14 C18 1.429(9) .
C18 C44 1.403(10) .
C19 H19 0.9300 .
C19 C33 1.364(11) .
C19 C44 1.398(10) .
C20 H20 0.9300 .
C20 C2 1.391(11) .
C31 H31 0.9300 .
C31 C37 1.398(13) .
C31 C4 1.370(12) .
C32 H32 0.9300 .
C32 C43 1.384(11) .
C33 H33 0.9300 .
C34 H34 0.9300 .
C34 C7 1.384(13) .
C34 C1E 1.355(13) .
C37 C17 1.505(12) .
C41 H41 0.9300 .
C41 C1 1.350(14) .
C41 C11 1.407(10) .
C43 H43 0.9300 .
C43 C1A 1.332(12) .
C44 H44 0.9300 .
C45 H45 0.9300 .
C45 C46 1.325(13) .
C46 H46 0.9300 .
O7 C15 1.263(9) .
O6 C13 1.246(9) .
N1 C6 1.323(10) .
C6 H6 0.9300 .
C6 C1E 1.391(10) .
C7 C1 1.415(13) .
C1 H1 0.9300 .
C2 H2A 0.9300 .
C2 C16 1.343(13) .
C4 C1C 1.544(13) .
C11 H11 0.9300 .
C13 C1B 1.384(11) .
C13 C1F 1.517(10) .
C15 C1B 1.384(11) .
C15 C1D 1.526(11) .
C16 H16 0.9300 .
C17 H17A 0.9600 .
C17 H17B 0.9600 .
C17 H17C 0.9600 .
C1A H1A 0.9300 .
C1B H1B 0.9300 .
C1C H1CA 0.9600 .
C1C H1CB 0.9600 .
C1C H1CC 0.9600 .
C1D H1DA 0.9600 .
C1D H1DB 0.9600 .
C1D H1DC 0.9600 .
C1E H1E 0.9300 .
C1F H1FA 0.9600 .
C1F H1FB 0.9600 .
C1F H1FC 0.9600 .
Cl1 C1G 1.624(12) .
Cl2 C1G 1.758(15) .
C1G H1GA 0.9700 .
C1G H1GB 0.9700 .

loop_
_geom_torsion_atom_site_label_1
_geom_torsion_atom_site_label_2
_geom_torsion_atom_site_label_3
_geom_torsion_atom_site_label_4
_geom_torsion
_geom_torsion_site_symmetry_1
_geom_torsion_site_symmetry_4
Dy1 Dy1 Dy2 O3 -19.94(10) 3_565 3_565
Dy1 Dy1 Dy2 O4 68.4(9) 3_565 .
Dy1 Dy1 Dy2 O5 88.60(12) 3_565 .
Dy1 Dy1 Dy2 O1 156.34(16) 3_565 .
Dy1 Dy1 Dy2 O8 35.39(18) 3_565 .
Dy1 Dy1 Dy2 O2 -93.50(15) 3_565 .
Dy1 Dy1 Dy2 N2 -96.93(13) 3_565 .
Dy1 Dy1 Dy2 N1 178.05(14) 3_565 .
Dy1 Dy1 O3 Dy2 28.74(14) 3_565 3_565
Dy1 Dy1 O3 C18 -131.9(4) 3_565 .
Dy1 Dy1 O1 Dy2 -21.39(14) 3_565 .
Dy1 Dy1 O1 C3 -172.2(6) 3_565 .
Dy1 Dy1 O8 Dy2 -115.7(3) 3_565 .
Dy1 Dy1 O2 Dy2 68.82(11) 3_565 .
Dy1 Dy1 O2 C8 -85.9(6) 3_565 .
Dy1 Dy1 N3 C10 -92.6(6) 3_565 .
Dy1 Dy1 N3 C14 107.9(4) 3_565 .
Dy1 Dy1 O7 C15 87.1(10) 3_565 .
Dy1 Dy1 O6 C13 -152.2(8) 3_565 .
Dy1 Dy2 O4 C4 33.0(14) . .
Dy1 Dy2 O4 C4 97.9(7) 3_565 .
Dy1 Dy2 O5 C37 -120.3(7) 3_565 .
Dy1 Dy2 O5 C37 177.3(7) . .
Dy1 Dy2 O1 Dy1 21.32(14) 3_565 .
Dy1 Dy2 O1 C3 177.5(4) 3_565 .
Dy1 Dy2 O1 C3 156.2(5) . .
Dy1 Dy2 O8 Dy1 115.0(3) 3_565 .
Dy1 Dy2 O8 Dy1 -115.0(3) . 3_565
Dy1 Dy2 O2 Dy1 -68.24(11) 3_565 .
Dy1 Dy2 O2 C8 93.7(4) 3_565 .
Dy1 Dy2 O2 C8 161.9(5) . .
Dy1 Dy2 N2 C23 -43.2(5) 3_565 .
Dy1 Dy2 N2 C23 22.0(5) . .
Dy1 Dy2 N2 C32 118.3(6) 3_565 .
Dy1 Dy2 N2 C32 -176.5(6) . .
Dy1 Dy2 N1 C9 -4.3(10) 3_565 .
Dy1 Dy2 N1 C9 -12.7(5) . .
Dy1 Dy2 N1 C6 173.6(4) 3_565 .
Dy1 Dy2 N1 C6 165.2(6) . .
Dy1 O3 C18 C14 33.9(7) . .
Dy1 O3 C18 C44 -148.3(5) . .
Dy1 O1 C3 C9 143.1(5) . .
Dy1 O1 C3 C11 -33.8(10) . .
Dy1 O2 C8 C20 -7.7(11) . .
Dy1 O2 C8 C23 172.3(4) . .
Dy1 N3 C10 C45 -158.3(6) . .
Dy1 N3 C14 C5 156.4(5) . .
Dy1 N3 C14 C18 -20.5(7) . .
Dy1 O7 C15 C1B 17.9(14) . .
Dy1 O7 C15 C1D -162.5(7) . .
Dy1 O6 C13 C1B -9.9(14) . .
Dy1 O6 C13 C1F 169.1(6) . .
Dy2 Dy1 Dy2 Dy1 0.0 3_565 3_565
Dy2 Dy1 Dy2 O3 -19.94(10) 3_565 3_565
Dy2 Dy1 Dy2 O4 68.4(9) 3_565 .
Dy2 Dy1 Dy2 O5 88.60(12) 3_565 .
Dy2 Dy1 Dy2 O1 156.34(16) 3_565 .
Dy2 Dy1 Dy2 O8 35.39(18) 3_565 .
Dy2 Dy1 Dy2 O2 -93.50(15) 3_565 .
Dy2 Dy1 Dy2 N2 -96.93(13) 3_565 .
Dy2 Dy1 Dy2 N1 178.05(14) 3_565 .
Dy2 Dy1 O3 Dy2 59.2(2) . 3_565
Dy2 Dy1 O3 C18 -101.5(4) . .
Dy2 Dy1 O3 C18 -160.7(5) 3_565 .
Dy2 Dy1 O1 Dy2 -50.8(3) 3_565 .
Dy2 Dy1 O1 C3 -150.9(7) . .
Dy2 Dy1 O1 C3 158.4(5) 3_565 .
Dy2 Dy1 O8 Dy1 115.7(3) . 3_565
Dy2 Dy1 O8 Dy1 -33.25(16) 3_565 3_565
Dy2 Dy1 O8 Dy2 -148.90(15) 3_565 .
Dy2 Dy1 O2 Dy2 106.87(11) 3_565 .
Dy2 Dy1 O2 C8 -47.8(6) 3_565 .
Dy2 Dy1 O2 C8 -154.7(7) . .
Dy2 Dy1 N3 C10 -147.3(6) 3_565 .
Dy2 Dy1 N3 C10 -29.1(6) . .
Dy2 Dy1 N3 C14 53.2(4) 3_565 .
Dy2 Dy1 N3 C14 171.4(4) . .
Dy2 Dy1 O7 C15 50.1(9) 3_565 .
Dy2 Dy1 O7 C15 -139.4(8) . .
Dy2 Dy1 O6 C13 137.2(8) . .
Dy2 Dy1 O6 C13 -105.5(8) 3_565 .
Dy2 O3 C18 C14 -120.6(6) 3_565 .
Dy2 O3 C18 C44 57.2(9) 3_565 .
Dy2 O4 C4 C31 -15.3(13) . .
Dy2 O4 C4 C1C 164.7(5) . .
Dy2 O5 C37 C31 1.3(13) . .
Dy2 O5 C37 C17 179.8(5) . .
Dy2 O1 C3 C9 -1.7(8) . .
Dy2 O1 C3 C11 -178.5(6) . .
Dy2 O2 C8 C20 -158.6(5) . .
Dy2 O2 C8 C23 21.4(7) . .
Dy2 N2 C23 C8 -17.3(7) . .
Dy2 N2 C23 C12 160.6(5) . .
Dy2 N2 C32 C43 -160.0(6) . .
Dy2 N1 C6 C1E -175.1(6) . .
O3 Dy1 Dy2 Dy1 -34.64(16) . 3_565
O3 Dy1 Dy2 O3 -54.6(2) . 3_565
O3 Dy1 Dy2 O4 33.8(9) . .
O3 Dy1 Dy2 O5 54.0(2) . .
O3 Dy1 Dy2 O1 121.7(2) . .
O3 Dy1 Dy2 O8 0.8(2) . .
O3 Dy1 Dy2 O2 -128.1(2) . .
O3 Dy1 Dy2 N2 -131.6(2) . .
O3 Dy1 Dy2 N1 143.4(2) . .
O3 Dy1 O1 Dy2 -120.2(2) . .
O3 Dy1 O1 C3 88.9(6) . .
O3 Dy1 O8 Dy1 -63.9(2) . 3_565
O3 Dy1 O8 Dy2 -179.54(15) . .
O3 Dy1 O2 Dy2 117.7(2) . .
O3 Dy1 O2 C8 -36.9(7) . .
O3 Dy1 N3 C10 -173.9(6) . .
O3 Dy1 N3 C14 26.6(4) . .
O3 Dy1 O7 C15 65.7(8) . .
O3 Dy1 O6 C13 -69.4(8) . .
O3 Dy2 O4 C4 121.7(7) 3_565 .
O3 Dy2 O5 C37 -87.4(7) 3_565 .
O3 Dy2 O1 Dy1 5.3(3) 3_565 .
O3 Dy2 O1 C3 161.5(4) 3_565 .
O3 Dy2 O8 Dy1 118.94(19) 3_565 .
O3 Dy2 O8 Dy1 3.96(17) 3_565 3_565
O3 Dy2 O2 Dy1 -103.82(16) 3_565 .
O3 Dy2 O2 C8 58.1(4) 3_565 .
O3 Dy2 N2 C23 -65.9(4) 3_565 .
O3 Dy2 N2 C32 95.6(6) 3_565 .
O3 Dy2 N1 C9 -146.7(4) 3_565 .
O3 Dy2 N1 C6 31.2(9) 3_565 .
O3 C18 C44 C19 -176.8(6) . .
O4 Dy2 O5 C37 -5.5(7) . .
O4 Dy2 O1 Dy1 168.6(2) . .
O4 Dy2 O1 C3 -35.2(6) . .
O4 Dy2 O8 Dy1 70.8(3) . 3_565
O4 Dy2 O8 Dy1 -174.20(18) . .
O4 Dy2 O2 Dy1 -175.7(2) . .
O4 Dy2 O2 C8 -13.8(6) . .
O4 Dy2 N2 C23 -156.0(5) . .
O4 Dy2 N2 C32 5.6(6) . .
O4 Dy2 N1 C9 159.7(5) . .
O4 Dy2 N1 C6 -22.4(6) . .
O5 Dy2 O4 C4 12.2(7) . .
O5 Dy2 O1 Dy1 112.54(18) . .
O5 Dy2 O1 C3 -91.3(5) . .
O5 Dy2 O8 Dy1 120.3(2) . 3_565
O5 Dy2 O8 Dy1 -124.7(2) . .
O5 Dy2 O2 Dy1 3.3(3) . .
O5 Dy2 O2 C8 165.2(4) . .
O5 Dy2 N2 C23 -169.5(4) . .
O5 Dy2 N2 C32 -8.0(8) . .
O5 Dy2 N1 C9 85.7(5) . .
O5 Dy2 N1 C6 -96.4(7) . .
O1 Dy1 Dy2 Dy1 -156.34(16) . 3_565
O1 Dy1 Dy2 O3 -176.28(19) . 3_565
O1 Dy1 Dy2 O4 -87.9(9) . .
O1 Dy1 Dy2 O5 -67.7(2) . .
O1 Dy1 Dy2 O8 -120.9(2) . .
O1 Dy1 Dy2 O2 110.2(2) . .
O1 Dy1 Dy2 N2 106.7(2) . .
O1 Dy1 Dy2 N1 21.7(2) . .
O1 Dy1 O3 Dy2 132.8(2) . 3_565
O1 Dy1 O3 C18 -27.8(5) . .
O1 Dy1 O8 Dy1 153.2(2) . 3_565
O1 Dy1 O8 Dy2 37.57(16) . .
O1 Dy1 O2 Dy2 -43.40(14) . .
O1 Dy1 O2 C8 161.9(6) . .
O1 Dy1 N3 C10 7.7(6) . .
O1 Dy1 N3 C14 -151.7(4) . .
O1 Dy1 O7 C15 -148.8(8) . .
O1 Dy1 O6 C13 85.6(8) . .
O1 Dy2 O4 C4 -46.6(8) . .
O1 Dy2 O5 C37 137.7(7) . .
O1 Dy2 O8 Dy1 -38.12(16) . .
O1 Dy2 O8 Dy1 -153.1(2) . 3_565
O1 Dy2 O2 Dy1 43.86(15) . .
O1 Dy2 O2 C8 -154.2(5) . .
O1 Dy2 N2 C23 68.1(5) . .
O1 Dy2 N2 C32 -130.4(6) . .
O1 Dy2 N1 C9 3.3(4) . .
O1 Dy2 N1 C6 -178.8(7) . .
O1 C3 C9 N1 5.0(10) . .
O1 C3 C9 C7 -176.7(6) . .
O1 C3 C11 C41 176.0(7) . .
O8 Dy1 Dy2 Dy1 -35.39(18) . 3_565
O8 Dy1 Dy2 Dy1 22.53(12) 3_565 3_565
O8 Dy1 Dy2 O3 2.59(15) 3_565 3_565
O8 Dy1 Dy2 O3 -55.3(2) . 3_565
O8 Dy1 Dy2 O4 90.9(9) 3_565 .
O8 Dy1 Dy2 O4 33.0(9) . .
O8 Dy1 Dy2 O5 111.13(17) 3_565 .
O8 Dy1 Dy2 O5 53.2(2) . .
O8 Dy1 Dy2 O1 178.9(2) 3_565 .
O8 Dy1 Dy2 O1 120.9(2) . .
O8 Dy1 Dy2 O8 57.9(3) 3_565 .
O8 Dy1 Dy2 O2 -128.9(2) . .
O8 Dy1 Dy2 O2 -70.97(19) 3_565 .
O8 Dy1 Dy2 N2 -74.40(17) 3_565 .
O8 Dy1 Dy2 N2 -132.3(2) . .
O8 Dy1 Dy2 N1 142.7(2) . .
O8 Dy1 Dy2 N1 -159.43(18) 3_565 .
O8 Dy1 O3 Dy2 59.7(2) . 3_565
O8 Dy1 O3 Dy2 -3.87(16) 3_565 3_565
O8 Dy1 O3 C18 -101.0(4) . .
O8 Dy1 O3 C18 -164.5(5) 3_565 .
O8 Dy1 O1 Dy2 -1.5(3) 3_565 .
O8 Dy1 O1 Dy2 -36.63(15) . .
O8 Dy1 O1 C3 172.5(6) . .
O8 Dy1 O1 C3 -152.4(5) 3_565 .
O8 Dy1 O8 Dy1 0.0 3_565 3_565
O8 Dy1 O8 Dy2 -115.7(3) 3_565 .
O8 Dy1 O2 Dy2 104.82(17) 3_565 .
O8 Dy1 O2 Dy2 32.25(15) . .
O8 Dy1 O2 C8 -122.4(6) . .
O8 Dy1 O2 C8 -49.9(6) 3_565 .
O8 Dy1 N3 C10 -124.0(6) 3_565 .
O8 Dy1 N3 C10 -64.7(6) . .
O8 Dy1 N3 C14 76.6(5) 3_565 .
O8 Dy1 N3 C14 135.8(4) . .
O8 Dy1 O7 C15 19.5(10) 3_565 .
O8 Dy1 O7 C15 167.0(7) . .
O8 Dy1 O6 C13 -140.7(8) 3_565 .
O8 Dy1 O6 C13 -170.8(7) . .
O8 Dy2 O4 C4 61.9(7) . .
O8 Dy2 O5 C37 -149.6(8) . .
O8 Dy2 O1 Dy1 36.50(16) . .
O8 Dy2 O1 C3 -167.3(5) . .
O8 Dy2 O2 Dy1 -32.18(15) . .
O8 Dy2 O2 C8 129.7(5) . .
O8 Dy2 N2 C23 -18.4(5) . .
O8 Dy2 N2 C32 143.1(6) . .
O8 Dy2 N1 C9 21.7(6) . .
O8 Dy2 N1 C6 -160.4(6) . .
O2 Dy1 Dy2 Dy1 93.50(15) . 3_565
O2 Dy1 Dy2 O3 73.56(18) . 3_565
O2 Dy1 Dy2 O4 161.9(9) . .
O2 Dy1 Dy2 O5 -177.90(19) . .
O2 Dy1 Dy2 O1 -110.2(2) . .
O2 Dy1 Dy2 O8 128.9(2) . .
O2 Dy1 Dy2 N2 -3.4(2) . .
O2 Dy1 Dy2 N1 -88.5(2) . .
O2 Dy1 O3 Dy2 -17.3(4) . 3_565
O2 Dy1 O3 C18 -178.0(4) . .
O2 Dy1 O1 Dy2 42.83(15) . .
O2 Dy1 O1 C3 -108.0(6) . .
O2 Dy1 O8 Dy1 83.0(2) . 3_565
O2 Dy1 O8 Dy2 -32.66(15) . .
O2 Dy1 N3 C10 -20.0(7) . .
O2 Dy1 N3 C14 -179.5(4) . .
O2 Dy1 O7 C15 -90.1(8) . .
O2 Dy1 O6 C13 140.2(8) . .
O2 Dy2 O4 C4 -168.4(6) . .
O2 Dy2 O5 C37 175.0(7) . .
O2 Dy2 O1 Dy1 -43.09(15) . .
O2 Dy2 O1 C3 113.1(5) . .
O2 Dy2 O8 Dy1 33.03(16) . .
O2 Dy2 O8 Dy1 -81.9(2) . 3_565
O2 Dy2 N2 C23 19.5(4) . .
O2 Dy2 N2 C32 -179.0(7) . .
O2 Dy2 N1 C9 -55.8(5) . .
O2 Dy2 N1 C6 122.1(6) . .
O2 C8 C20 C2 179.3(7) . .
O2 C8 C23 N2 -1.1(9) . .
O2 C8 C23 C12 -179.1(6) . .
N2 Dy2 O4 C4 -161.1(7) . .
N2 Dy2 O5 C37 8.4(9) . .
N2 Dy2 O1 Dy1 -91.4(2) . .
N2 Dy2 O1 C3 64.8(5) . .
N2 Dy2 O8 Dy1 -45.9(3) . 3_565
N2 Dy2 O8 Dy1 69.1(3) . .
N2 Dy2 O2 Dy1 176.5(2) . .
N2 Dy2 O2 C8 -21.6(4) . .
N2 Dy2 N1 C9 -119.8(5) . .
N2 Dy2 N1 C6 58.1(6) . .
N2 C32 C43 C1A 2.3(13) . .
N3 Dy1 Dy2 Dy1 -95.51(12) . 3_565
N3 Dy1 Dy2 O3 -115.45(16) . 3_565
N3 Dy1 Dy2 O4 -27.1(9) . .
N3 Dy1 Dy2 O5 -6.90(17) . .
N3 Dy1 Dy2 O1 60.8(2) . .
N3 Dy1 Dy2 O8 -60.1(2) . .
N3 Dy1 Dy2 O2 171.00(19) . .
N3 Dy1 Dy2 N2 167.56(18) . .
N3 Dy1 Dy2 N1 82.54(18) . .
N3 Dy1 O3 Dy2 130.1(2) . 3_565
N3 Dy1 O3 C18 -30.6(4) . .
N3 Dy1 O1 Dy2 -117.61(18) . .
N3 Dy1 O1 C3 91.5(6) . .
N3 Dy1 O8 Dy1 -125.9(2) . 3_565
N3 Dy1 O8 Dy2 118.4(2) . .
N3 Dy1 O2 Dy2 -13.6(3) . .
N3 Dy1 O2 C8 -168.3(6) . .
N3 Dy1 O7 C15 132.8(9) . .
N3 Dy1 O6 C13 -23.5(9) . .
N3 C10 C45 C46 3.4(13) . .
N3 C14 C18 O3 -7.2(9) . .
N3 C14 C18 C44 174.9(6) . .
C3 C9 N1 Dy2 -5.5(8) . .
C3 C9 N1 C6 176.3(7) . .
C3 C9 C7 C34 -177.6(7) . .
C3 C9 C7 C1 2.4(11) . .
C5 C14 C18 O3 175.8(6) . .
C5 C14 C18 C44 -2.1(9) . .
C8 C20 C2 C16 -0.5(14) . .
C9 C3 C11 C41 -0.8(11) . .
C9 N1 C6 C1E 2.8(12) . .
C9 C7 C1 C41 -4.6(14) . .
C10 N3 C14 C5 -5.5(10) . .
C10 N3 C14 C18 177.6(6) . .
C10 C45 C46 C5 -1.1(13) . .
C14 N3 C10 C45 0.0(11) . .
C14 C5 C33 C19 0.0(12) . .
C14 C5 C46 C45 -3.8(11) . .
C14 C18 C44 C19 1.0(10) . .
C20 C8 C23 N2 178.9(6) . .
C20 C8 C23 C12 0.9(10) . .
C20 C2 C16 C12 1.6(15) . .
C23 N2 C32 C43 0.9(11) . .
C23 C8 C20 C2 -0.8(11) . .
C23 C12 C16 C2 -1.4(13) . .
C23 C12 C1A C43 0.9(12) . .
C32 N2 C23 C8 178.9(6) . .
C32 N2 C23 C12 -3.2(10) . .
C32 C43 C1A C12 -3.1(13) . .
C33 C5 C14 N3 -175.2(7) . .
C33 C5 C14 C18 1.6(10) . .
C33 C5 C46 C45 178.9(8) . .
C33 C19 C44 C18 0.6(12) . .
C34 C7 C1 C41 175.3(9) . .
C37 C31 C4 O4 5.9(15) . .
C37 C31 C4 C1C -174.1(8) . .
C44 C19 C33 C5 -1.1(12) . .
C46 C5 C14 N3 7.4(10) . .
C46 C5 C14 C18 -175.8(6) . .
C46 C5 C33 C19 177.1(8) . .
O7 Dy1 Dy2 Dy1 -170.37(16) . 3_565
O7 Dy1 Dy2 O3 169.69(19) . 3_565
O7 Dy1 Dy2 O4 -101.9(9) . .
O7 Dy1 Dy2 O5 -81.8(2) . .
O7 Dy1 Dy2 O1 -14.0(2) . .
O7 Dy1 Dy2 O8 -135.0(2) . .
O7 Dy1 Dy2 O2 96.1(2) . .
O7 Dy1 Dy2 N2 92.7(2) . .
O7 Dy1 Dy2 N1 7.7(2) . .
O7 Dy1 O3 Dy2 -155.6(2) . 3_565
O7 Dy1 O3 C18 43.8(4) . .
O7 Dy1 O1 Dy2 168.60(18) . .
O7 Dy1 O1 C3 17.8(6) . .
O7 Dy1 O8 Dy1 -159.3(2) . 3_565
O7 Dy1 O8 Dy2 85.0(3) . .
O7 Dy1 O2 Dy2 -111.79(18) . .
O7 Dy1 O2 C8 93.5(6) . .
O7 Dy1 N3 C10 95.9(6) . .
O7 Dy1 N3 C14 -63.5(4) . .
O7 Dy1 O6 C13 15.7(8) . .
O7 C15 C1B C13 -0.9(15) . .
O6 Dy1 Dy2 Dy1 97.99(15) . 3_565
O6 Dy1 Dy2 O3 78.05(18) . 3_565
O6 Dy1 Dy2 O4 166.4(9) . .
O6 Dy1 Dy2 O5 -173.41(19) . .
O6 Dy1 Dy2 O1 -105.7(2) . .
O6 Dy1 Dy2 O8 133.4(2) . .
O6 Dy1 Dy2 O2 4.5(2) . .
O6 Dy1 Dy2 N2 1.06(19) . .
O6 Dy1 Dy2 N1 -84.0(2) . .
O6 Dy1 O3 Dy2 -83.04(19) . 3_565
O6 Dy1 O3 C18 116.3(4) . .
O6 Dy1 O1 Dy2 104.8(2) . .
O6 Dy1 O1 C3 -46.0(6) . .
O6 Dy1 O8 Dy1 31.4(4) . 3_565
O6 Dy1 O8 Dy2 -84.3(3) . .
O6 Dy1 O2 Dy2 -176.26(17) . .
O6 Dy1 O2 C8 29.1(6) . .
O6 Dy1 N3 C10 134.8(6) . .
O6 Dy1 N3 C14 -24.7(5) . .
O6 Dy1 O7 C15 -19.8(8) . .
O6 C13 C1B C15 -2.7(15) . .
N1 Dy2 O4 C4 -78.5(7) . .
N1 Dy2 O5 C37 71.7(7) . .
N1 Dy2 O1 Dy1 -157.1(2) . .
N1 Dy2 O1 C3 -0.9(4) . .
N1 Dy2 O8 Dy1 -170.8(2) . 3_565
N1 Dy2 O8 Dy1 -55.8(3) . .
N1 Dy2 O2 Dy1 101.94(18) . .
N1 Dy2 O2 C8 -96.1(4) . .
N1 Dy2 N2 C23 125.6(5) . .
N1 Dy2 N2 C32 -72.9(6) . .
N1 C9 C7 C34 0.7(11) . .
N1 C9 C7 C1 -179.3(7) . .
N1 C6 C1E C34 -2.0(14) . .
C7 C9 N1 Dy2 176.1(5) . .
C7 C9 N1 C6 -2.0(10) . .
C7 C34 C1E C6 0.6(14) . .
C1 C41 C11 C3 -1.5(14) . .
C4 C31 C37 O5 1.1(15) . .
C4 C31 C37 C17 -177.4(8) . .
C11 C3 C9 N1 -178.0(6) . .
C11 C3 C9 C7 0.3(10) . .
C11 C41 C1 C7 4.3(15) . .
C16 C12 C23 N2 -177.8(7) . .
C16 C12 C23 C8 0.1(11) . .
C16 C12 C1A C43 -179.0(9) . .
C1A C12 C23 N2 2.3(10) . .
C1A C12 C23 C8 -179.8(7) . .
C1A C12 C16 C2 178.5(9) . .
C1D C15 C1B C13 179.5(10) . .
C1E C34 C7 C9 0.0(14) . .
C1E C34 C7 C1 -179.9(9) . .
C1F C13 C1B C15 178.3(9) . .
